data_1521968
loop_
_publ_author_name
'Sorby, M.H.'
'Fjellvag, H.'
'Hauback, B.C.'
'Yartys', V.A.'
'Maeland, A.J.'

_publ_section_title
;
 Crystal structure of Th2 Al deuterides
;
_journal_name_full 'Journal of Alloys Compd.'
_journal_page_first 154
_journal_page_last 164
_journal_volume 309
_journal_year 2000
_chemical_formula_sum 'Al D2.29 Th2'
_chemical_name_systematic 'Th2 Al D2.29'
_space_group_IT_number 140
_symmetry_space_group_name_Hall '-I 4 2c'
_symmetry_space_group_name_H-M 'I 4/m c m'
_cell_angle_alpha 90
_cell_angle_beta 90
_cell_angle_gamma 90
_cell_formula_units_Z 4
_cell_length_a 7.7014
_cell_length_b 7.7014
_cell_length_c 6.2816
_cell_volume 372.572
_citation_journal_id_ASTM JALCEU
_cod_data_source_file Sorby_JALCEU_2000_1417.cif
_cod_data_source_block D2.29Al1Th2
_cod_original_cell_volume 372.5715
_cod_original_formula_sum 'D2.29 Al1 Th2'
_cod_database_code 1521968

loop_
_symmetry_equiv_pos_as_xyz
x,y,z
-y,x,z
-x,-y,z
y,-x,z
x,-y,-z+1/2
y,x,-z+1/2
-x,y,-z+1/2
-y,-x,-z+1/2
-x,-y,-z
y,-x,-z
x,y,-z
-y,x,-z
-x,y,z-1/2
-y,-x,z-1/2
x,-y,z-1/2
y,x,z-1/2
x+1/2,y+1/2,z+1/2
-y+1/2,x+1/2,z+1/2
-x+1/2,-y+1/2,z+1/2
y+1/2,-x+1/2,z+1/2
x+1/2,-y+1/2,-z+1
y+1/2,x+1/2,-z+1
-x+1/2,y+1/2,-z+1
-y+1/2,-x+1/2,-z+1
-x+1/2,-y+1/2,-z+1/2
y+1/2,-x+1/2,-z+1/2
x+1/2,y+1/2,-z+1/2
-y+1/2,x+1/2,-z+1/2
-x+1/2,y+1/2,z
-y+1/2,-x+1/2,z
x+1/2,-y+1/2,z
y+1/2,x+1/2,z

loop_
_atom_site_label
_atom_site_type_symbol
_atom_site_fract_x
_atom_site_fract_y
_atom_site_fract_z
_atom_site_occupancy
_atom_site_U_iso_or_equiv
Al1 Al 0 0 0.25 1 0.0
Th1 Th 0.164 0.664 0 1 0.0
D1 D 0.3694 0.8694 0.1235 0.473 0.0
D2 D 0 0.5 0.25 0.4 0.0
